data_7157946
loop_
_publ_author_name
'Goodwin, Rosemary J.'
'Blyth, Mitchell T.'
'Fung, Alfred K. K.'
'Smith, Leesa M.'
'Norcott, Philip L.'
'Tanovic, Sara'
'Coote, Michelle L.'
'White, Nicholas G.'

_publ_section_title
;
 Simple acyclic molecules containing a single charge-assisted O-H group
 can recognize anions in acetonitrile&#x2009;:&#x2009;water mixtures.
;
_journal_issue 12
_journal_name_full 'Organic &amp; biomolecular chemistry'
_journal_page_first 2794
_journal_page_last 2803
_journal_paper_doi 10.1039/d1ob00282a
_journal_volume 19
_journal_year 2021
_chemical_compound_source synthesized
_chemical_formula_moiety 'C17 H14 N O, C2 H3 N, Br'
_chemical_formula_sum 'C19 H17 Br N2 O'
_chemical_formula_weight 369.26
_space_group_IT_number 14
_space_group_name_Hall '-P 2yn'
_space_group_name_H-M_alt 'P 1 21/n 1'
_symmetry_cell_setting monoclinic
_symmetry_space_group_name_Hall '-P 2yn'
_symmetry_space_group_name_H-M 'P 1 21/n 1'
_atom_sites_solution_hydrogens difmap
_atom_sites_solution_primary other
_audit_update_record
;
2020-12-16 deposited with the CCDC.	2021-03-08 downloaded from the CCDC.
;
_cell_angle_alpha 90
_cell_angle_beta 97.141(3)
_cell_angle_gamma 90
_cell_formula_units_Z 4
_cell_length_a 9.8904(2)
_cell_length_b 7.3341(2)
_cell_length_c 22.6009(7)
_cell_measurement_reflns_used 15860
_cell_measurement_temperature 150
_cell_measurement_theta_max 29.7
_cell_measurement_theta_min 3.76
_cell_volume 1626.69(8)
_computing_cell_refinement 'CrysAlisPro, (Agilent, 2011)'
_computing_data_collection 'Xcalibur, (Oxford Diffraction, 2011)'
_computing_data_reduction 'CrysAlisPro, (Agilent, 2011)'
_computing_publication_material 'CRYSTALS (Betteridge et al., 2003)'
_computing_structure_refinement 'CRYSTALS (Betteridge et al., 2003)'
_computing_structure_solution 'Superflip (Palatinus & Chapuis, 2007)'
_diffrn_ambient_temperature 150
_diffrn_measured_fraction_theta_full 0.999
_diffrn_measured_fraction_theta_max 0.999
_diffrn_measurement_device Area
_diffrn_measurement_device_type 'Oxford Diffraction Xcalibur'
_diffrn_measurement_method \w
_diffrn_radiation_monochromator graphite
_diffrn_radiation_type 'Mo K\a'
_diffrn_radiation_wavelength 0.71073
_diffrn_reflns_av_R_equivalents 0.028
_diffrn_reflns_limit_h_max 12
_diffrn_reflns_limit_h_min -12
_diffrn_reflns_limit_k_max 9
_diffrn_reflns_limit_k_min -9
_diffrn_reflns_limit_l_max 28
_diffrn_reflns_limit_l_min -28
_diffrn_reflns_number 31725
_diffrn_reflns_theta_full 26.361
_diffrn_reflns_theta_max 26.361
_diffrn_reflns_theta_min 3.319
_diffrn_standards_number 0
_exptl_absorpt_coefficient_mu 2.533
_exptl_absorpt_correction_T_max 1.00
_exptl_absorpt_correction_T_min 0.77
_exptl_absorpt_correction_type multi-scan
_exptl_absorpt_process_details 'CrysAlisPro, (Agilent, 2011)'
_exptl_crystal_colour yellow
_exptl_crystal_density_diffrn 1.508
_exptl_crystal_density_method 'not measured'
_exptl_crystal_description block
_exptl_crystal_F_000 751.997
_exptl_crystal_size_max 0.41
_exptl_crystal_size_mid 0.31
_exptl_crystal_size_min 0.27
_refine_diff_density_max 0.36
_refine_diff_density_min -0.24
_refine_ls_extinction_method None
_refine_ls_goodness_of_fit_ref 0.9504
_refine_ls_hydrogen_treatment constr
_refine_ls_matrix_type full
_refine_ls_number_parameters 208
_refine_ls_number_reflns 3321
_refine_ls_number_restraints 0
_refine_ls_R_factor_all 0.0247
_refine_ls_R_factor_gt 0.0219
_refine_ls_shift/su_max 0.0036282
_refine_ls_shift/su_mean 0.0000626
_refine_ls_structure_factor_coef Fsqd
_refine_ls_weighting_details
;
 Method, part 1, Chebychev polynomial, (Watkin, 1994, Prince, 1982) 
 [weight] = 1.0/[A~0~*T~0~(x)+A~1~*T~1~(x) ... +A~n-1~]*T~n-1~(x)] 
 where A~i~ are the Chebychev coefficients listed below and x= Fcalc/Fmax 
 Method = Robust Weighting (Prince, 1982) 
 W = [weight] * [1-(deltaF/6*sigmaF)^2^]^2^ 
 A~i~ are: 
 790. 0.118E+04 690. 290. 29.6 
;
_refine_ls_weighting_scheme calc
_refine_ls_wR_factor_all 0.0438
_refine_ls_wR_factor_gt 0.0428
_refine_ls_wR_factor_ref 0.0438
_reflns_limit_h_max 12
_reflns_limit_h_min -12
_reflns_limit_k_max 9
_reflns_limit_k_min 0
_reflns_limit_l_max 28
_reflns_limit_l_min 0
_reflns_number_gt 3098
_reflns_number_total 3332
_reflns_threshold_expression I>2.0\s(I)
_oxford_diffrn_Wilson_B_factor 1.93
_oxford_diffrn_Wilson_scale 0.07
_oxford_refine_ls_r_factor_ref 0.0247
_oxford_refine_ls_scale 4.38(3)
_oxford_reflns_number_all 3321
_oxford_reflns_threshold_expression_ref I>-3.0\s(I)
_cod_data_source_file d1ob00282a2.cif
_cod_data_source_block 4Br
_cod_depositor_comments
;
The following automatic conversions were performed:

data item '_atom_sites_solution_primary' value 'Other' was changed to
'other' in accordance with the
/home/data/users/saulius/crontab/automatic-downloads/rss-feeds/RSC/lib/dictionaries/cif_core.dic
dictionary named 'cif_core.dic' version 2.4.2 last updated on
2011-04-26.

Automatic conversion script
Id: cif_fix_values 7556 2019-12-06 15:28:31Z antanas 

 Adding full bibliography for 7157935--7157948.cif.
;
_cod_original_cell_volume 1626.69(5)
_cod_original_sg_symbol_H-M 'P 21/n '
_cod_original_formula_sum 'C19 H17 Br1 N2 O1'
_cod_database_code 7157946

loop_
_symmetry_equiv_pos_as_xyz
x,y,z
-x,-y,-z
x+1/2,-y+1/2,z+1/2
-x+1/2,y+1/2,-z+1/2

loop_
_atom_site_label
_atom_site_type_symbol
_atom_site_fract_x
_atom_site_fract_y
_atom_site_fract_z
_atom_site_U_iso_or_equiv
_atom_site_occupancy
_atom_site_adp_type
_atom_site_refinement_flags_posn
_atom_site_refinement_flags_adp
_atom_site_refinement_flags_occupancy
_atom_site_disorder_assembly
_atom_site_disorder_group
_atom_site_attached_hydrogens
N1 N 0.73536(13) 0.26057(18) 0.57365(5) 0.0176 1.0000 Uani . . . . . .
C2 C 0.84019(16) 0.3041(2) 0.54459(7) 0.0236 1.0000 Uani . . . . . .
C3 C 0.82301(18) 0.3412(3) 0.48371(7) 0.0275 1.0000 Uani . . . . . .
C4 C 0.69531(18) 0.3386(2) 0.45336(7) 0.0258 1.0000 Uani . . . . . .
C5 C 0.58319(17) 0.2889(2) 0.48252(7) 0.0207 1.0000 Uani . . . . . .
C6 C 0.60424(15) 0.2446(2) 0.54404(7) 0.0173 1.0000 Uani . . . . . .
C7 C 0.44991(18) 0.2809(2) 0.45144(7) 0.0256 1.0000 Uani . . . . . .
C8 C 0.34285(18) 0.2322(2) 0.47993(8) 0.0284 1.0000 Uani . . . . . .
C9 C 0.36382(17) 0.1847(2) 0.54057(8) 0.0251 1.0000 Uani . . . . . .
C10 C 0.49158(16) 0.1860(2) 0.57233(7) 0.0192 1.0000 Uani . . . . . .
O11 O 0.51135(11) 0.11305(15) 0.62864(5) 0.0206 1.0000 Uani . . . . . .
C12 C 0.47857(16) 0.2320(2) 0.67578(7) 0.0219 1.0000 Uani . . . . . .
C13 C 0.56285(15) 0.4031(2) 0.68168(6) 0.0170 1.0000 Uani . . . . . .
C14 C 0.50632(16) 0.5569(2) 0.70538(7) 0.0206 1.0000 Uani . . . . . .
C15 C 0.58061(17) 0.7171(2) 0.71519(7) 0.0227 1.0000 Uani . . . . . .
C16 C 0.71236(16) 0.7261(2) 0.70001(7) 0.0213 1.0000 Uani . . . . . .
C17 C 0.76895(15) 0.5746(2) 0.67572(6) 0.0190 1.0000 Uani . . . . . .
C18 C 0.69594(14) 0.4129(2) 0.66694(6) 0.0160 1.0000 Uani . . . . . .
C19 C 0.76420(15) 0.2530(2) 0.64058(6) 0.0179 1.0000 Uani . . . . . .
N101 N -0.03624(19) -0.0793(3) 0.60166(10) 0.0518 1.0000 Uani . . . . . .
C102 C 0.06261(19) -0.0807(3) 0.63284(9) 0.0326 1.0000 Uani . . . . . .
C103 C 0.18950(18) -0.0824(3) 0.67283(8) 0.0319 1.0000 Uani . . . . . .
Br1 Br 0.126901(15) 0.42285(2) 0.660257(8) 0.0253 1.0000 Uani . . . . . .
H21 H 0.9259 0.3136 0.5681 0.0287 1.0000 Uiso R . . . . .
H31 H 0.9023 0.3707 0.4645 0.0335 1.0000 Uiso R . . . . .
H41 H 0.6802 0.3694 0.4115 0.0308 1.0000 Uiso R . . . . .
H71 H 0.4396 0.3088 0.4127 0.0309 1.0000 Uiso R . . . . .
H81 H 0.2554 0.2248 0.4595 0.0352 1.0000 Uiso R . . . . .
H91 H 0.2920 0.1471 0.5616 0.0314 1.0000 Uiso R . . . . .
H121 H 0.4927 0.1589 0.7116 0.0268 1.0000 Uiso R . . . . .
H122 H 0.3777 0.2648 0.6701 0.0275 1.0000 Uiso R . . . . .
H141 H 0.4091 0.5522 0.7134 0.0245 1.0000 Uiso R . . . . .
H151 H 0.5384 0.8185 0.7318 0.0280 1.0000 Uiso R . . . . .
H161 H 0.7647 0.8370 0.7053 0.0261 1.0000 Uiso R . . . . .
H171 H 0.8607 0.5805 0.6656 0.0234 1.0000 Uiso R . . . . .
H191 H 0.8613 0.2620 0.6495 0.0238 1.0000 Uiso R . . . . .
H192 H 0.7325 0.1345 0.6541 0.0222 1.0000 Uiso R . . . . .
H1031 H 0.2021 0.0292 0.6931 0.0503 1.0000 Uiso R . . . . .
H1032 H 0.1978 -0.1828 0.7013 0.0520 1.0000 Uiso R . . . . .
H1033 H 0.2692 -0.0974 0.6491 0.0498 1.0000 Uiso R . . . . .

loop_
_atom_site_aniso_label
_atom_site_aniso_U_11
_atom_site_aniso_U_22
_atom_site_aniso_U_33
_atom_site_aniso_U_23
_atom_site_aniso_U_13
_atom_site_aniso_U_12
N1 0.0191(6) 0.0189(6) 0.0148(6) -0.0006(5) 0.0016(5) 0.0048(5)
C2 0.0212(8) 0.0276(9) 0.0225(8) -0.0031(7) 0.0051(6) 0.0034(7)
C3 0.0307(9) 0.0310(9) 0.0228(8) -0.0021(7) 0.0109(7) 0.0023(7)
C4 0.0374(9) 0.0239(8) 0.0164(7) -0.0022(7) 0.0048(7) 0.0054(7)
C5 0.0290(8) 0.0151(7) 0.0169(7) -0.0041(6) -0.0010(6) 0.0052(6)
C6 0.0204(7) 0.0137(7) 0.0169(7) -0.0028(6) -0.0010(6) 0.0037(6)
C7 0.0351(9) 0.0211(8) 0.0180(8) -0.0028(7) -0.0074(7) 0.0058(7)
C8 0.0285(9) 0.0224(9) 0.0304(9) -0.0050(7) -0.0120(7) 0.0021(7)
C9 0.0220(8) 0.0205(8) 0.0314(9) -0.0016(7) -0.0027(7) -0.0026(6)
C10 0.0234(8) 0.0137(7) 0.0195(7) 0.0001(6) -0.0017(6) 0.0009(6)
O11 0.0237(6) 0.0174(6) 0.0203(5) 0.0029(4) 0.0013(4) 0.0000(4)
C12 0.0210(8) 0.0240(8) 0.0213(8) 0.0029(7) 0.0056(6) -0.0005(7)
C13 0.0170(7) 0.0220(8) 0.0113(6) 0.0027(6) -0.0008(5) 0.0015(6)
C14 0.0194(7) 0.0273(8) 0.0151(7) 0.0017(6) 0.0025(6) 0.0041(7)
C15 0.0277(8) 0.0253(8) 0.0145(7) -0.0024(6) 0.0010(6) 0.0067(7)
C16 0.0258(8) 0.0222(8) 0.0141(7) -0.0002(6) -0.0042(6) -0.0021(7)
C17 0.0166(7) 0.0266(8) 0.0128(7) 0.0011(6) -0.0017(5) -0.0007(6)
C18 0.0155(7) 0.0221(8) 0.0095(6) 0.0020(6) -0.0024(5) 0.0034(6)
C19 0.0157(7) 0.0233(8) 0.0139(7) 0.0005(6) -0.0016(5) 0.0037(6)
N101 0.0388(10) 0.0383(10) 0.0739(14) -0.0092(10) -0.0099(10) 0.0040(9)
C102 0.0317(10) 0.0232(9) 0.0439(11) -0.0051(8) 0.0082(8) 0.0017(8)
C103 0.0321(9) 0.0304(10) 0.0331(9) -0.0036(8) 0.0036(7) -0.0032(8)
Br1 0.01456(8) 0.02734(9) 0.03355(9) 0.00446(7) 0.00158(6) -0.00069(6)

loop_
_atom_type_symbol
_atom_type_scat_dispersion_real
_atom_type_scat_dispersion_imag
_atom_type_scat_Cromer_Mann_a1
_atom_type_scat_Cromer_Mann_b1
_atom_type_scat_Cromer_Mann_a2
_atom_type_scat_Cromer_Mann_b2
_atom_type_scat_Cromer_Mann_a3
_atom_type_scat_Cromer_Mann_b3
_atom_type_scat_Cromer_Mann_a4
_atom_type_scat_Cromer_Mann_b4
_atom_type_scat_Cromer_Mann_c
_atom_type_scat_source
C 0.0033 0.0016 2.3100 20.8439 1.0200 10.2075 1.5886 0.5687 0.8650 51.6512 0.2156 'International Tables Vol C 4.2.6.8 and 6.1.1.4'
H 0.0000 0.0000 0.4930 10.5109 0.3229 26.1257 0.1402 3.1424 0.0408 57.7998 0.0030 'International Tables Vol C 4.2.6.8 and 6.1.1.4'
N 0.0061 0.0033 12.2126 0.0057 3.1322 9.8933 2.0125 28.9975 1.1663 0.5826 -11.5290 'International Tables Vol C 4.2.6.8 and 6.1.1.4'
O 0.0106 0.0060 3.0485 13.2771 2.2868 5.7011 1.5463 0.3239 0.8670 32.9089 0.2508 'International Tables Vol C 4.2.6.8 and 6.1.1.4'
Br -0.2901 2.4595 17.1789 2.1723 5.2358 16.5796 5.6377 0.2609 3.9851 41.4328 2.9557 'International Tables Vol C 4.2.6.8 and 6.1.1.4'

loop_
_geom_angle_atom_site_label_1
_geom_angle_site_symmetry_1
_geom_angle_atom_site_label_2
_geom_angle_site_symmetry_2
_geom_angle_atom_site_label_3
_geom_angle_site_symmetry_3
_geom_angle
_geom_angle_publ_flag
C2 . N1 . C6 . 121.33(13) yes
C2 . N1 . C19 . 116.24(13) yes
C6 . N1 . C19 . 122.02(12) yes
N1 . C2 . C3 . 121.79(15) yes
N1 . C2 . H21 . 116.0 no
C3 . C2 . H21 . 122.2 no
C2 . C3 . C4 . 119.16(16) yes
C2 . C3 . H31 . 118.8 no
C4 . C3 . H31 . 122.0 no
C3 . C4 . C5 . 120.26(15) yes
C3 . C4 . H41 . 120.8 no
C5 . C4 . H41 . 119.0 no
C4 . C5 . C6 . 119.38(15) yes
C4 . C5 . C7 . 121.19(15) yes
C6 . C5 . C7 . 119.42(15) yes
C5 . C6 . N1 . 117.89(14) yes
C5 . C6 . C10 . 118.92(14) yes
N1 . C6 . C10 . 123.19(14) yes
C5 . C7 . C8 . 120.67(15) yes
C5 . C7 . H71 . 117.6 no
C8 . C7 . H71 . 121.8 no
C7 . C8 . C9 . 120.01(15) yes
C7 . C8 . H81 . 120.9 no
C9 . C8 . H81 . 119.1 no
C8 . C9 . C10 . 121.54(16) yes
C8 . C9 . H91 . 122.3 no
C10 . C9 . H91 . 116.1 no
C6 . C10 . C9 . 119.32(15) yes
C6 . C10 . O11 . 120.45(13) yes
C9 . C10 . O11 . 119.87(15) yes
C10 . O11 . C12 . 115.42(12) yes
O11 . C12 . C13 . 113.37(12) yes
O11 . C12 . H121 . 105.1 no
C13 . C12 . H121 . 111.6 no
O11 . C12 . H122 . 110.9 no
C13 . C12 . H122 . 109.8 no
H121 . C12 . H122 . 105.9 no
C12 . C13 . C14 . 117.69(13) yes
C12 . C13 . C18 . 123.35(14) yes
C14 . C13 . C18 . 118.90(15) yes
C13 . C14 . C15 . 121.07(14) yes
C13 . C14 . H141 . 118.8 no
C15 . C14 . H141 . 120.1 no
C14 . C15 . C16 . 119.64(15) yes
C14 . C15 . H151 . 118.3 no
C16 . C15 . H151 . 122.0 no
C15 . C16 . C17 . 119.77(15) yes
C15 . C16 . H161 . 121.0 no
C17 . C16 . H161 . 119.2 no
C16 . C17 . C18 . 120.78(14) yes
C16 . C17 . H171 . 119.8 no
C18 . C17 . H171 . 119.4 no
C13 . C18 . C17 . 119.82(14) yes
C13 . C18 . C19 . 122.22(14) yes
C17 . C18 . C19 . 117.95(13) yes
C18 . C19 . N1 . 109.23(12) yes
C18 . C19 . H191 . 110.4 no
N1 . C19 . H191 . 105.6 no
C18 . C19 . H192 . 112.8 no
N1 . C19 . H192 . 108.4 no
H191 . C19 . H192 . 110.2 no
N101 . C102 . C103 . 179.9(2) yes
C102 . C103 . H1031 . 110.4 no
C102 . C103 . H1032 . 114.4 no
H1031 . C103 . H1032 . 110.0 no
C102 . C103 . H1033 . 109.9 no
H1031 . C103 . H1033 . 106.7 no
H1032 . C103 . H1033 . 105.1 no

loop_
_geom_bond_atom_site_label_1
_geom_bond_site_symmetry_1
_geom_bond_atom_site_label_2
_geom_bond_site_symmetry_2
_geom_bond_distance
_geom_bond_publ_flag
N1 . C2 . 1.333(2) yes
N1 . C6 . 1.3883(19) yes
N1 . C19 . 1.5053(18) yes
C2 . C3 . 1.392(2) yes
C2 . H21 . 0.945 no
C3 . C4 . 1.360(2) yes
C3 . H31 . 0.967 no
C4 . C5 . 1.407(2) yes
C4 . H41 . 0.965 no
C5 . C6 . 1.418(2) yes
C5 . C7 . 1.416(2) yes
C6 . C10 . 1.418(2) yes
C7 . C8 . 1.354(3) yes
C7 . H71 . 0.892 no
C8 . C9 . 1.404(2) yes
C8 . H81 . 0.930 no
C9 . C10 . 1.374(2) yes
C9 . H91 . 0.943 no
C10 . O11 . 1.3719(18) yes
O11 . C12 . 1.4448(19) yes
C12 . C13 . 1.503(2) yes
C12 . H121 . 0.966 no
C12 . H122 . 1.018 no
C13 . C14 . 1.396(2) yes
C13 . C18 . 1.399(2) yes
C14 . C15 . 1.389(2) yes
C14 . H141 . 1.001 no
C15 . C16 . 1.390(2) yes
C15 . H151 . 0.953 no
C16 . C17 . 1.387(2) yes
C16 . H161 . 0.964 no
C17 . C18 . 1.390(2) yes
C17 . H171 . 0.965 no
C18 . C19 . 1.512(2) yes
C19 . H191 . 0.959 no
C19 . H192 . 0.985 no
N101 . C102 . 1.132(3) yes
C102 . C103 . 1.453(3) yes
C103 . H1031 . 0.938 no
C103 . H1032 . 0.975 no
C103 . H1033 . 1.013 no
